data_4034168
loop_
_publ_author_name
'Mandal, Debdeep'
'Dolai, Ramapada'
'Kumar, Ravi'
'Suhr, Simon'
'Chrysochos, Nicolas'
'Kalita, Pankaj'
'Narayanan, Ramakirushnan Suriya'
'Rajaraman, Gopalan'
'Schulzke, Carola'
'Sarkar, Biprajit'
'Chandrasekhar, Vadapalli'
'Jana, Anukul'

_publ_section_title
;
 Influence of <i>N</i>-Substitution on the Formation and Oxidation of
 NHC-CAAC-Derived Triazaalkenes.
;
_journal_issue 14
_journal_name_full 'The Journal of organic chemistry'
_journal_page_first 8899
_journal_page_last 8909
_journal_paper_doi 10.1021/acs.joc.9b00774
_journal_volume 84
_journal_year 2019
_chemical_formula_sum 'C24 H44 F3 N3 O3 S'
_chemical_formula_weight 511.68
_space_group_crystal_system triclinic
_space_group_IT_number 2
_space_group_name_Hall '-P 1'
_space_group_name_H-M_alt 'P -1'
_atom_sites_solution_hydrogens geom
_audit_creation_method SHELXL-2013
_cell_angle_alpha 73.43(3)
_cell_angle_beta 77.51(3)
_cell_angle_gamma 87.06(3)
_cell_formula_units_Z 2
_cell_length_a 8.7974(18)
_cell_length_b 10.427(2)
_cell_length_c 15.597(3)
_cell_measurement_reflns_used 11731
_cell_measurement_temperature 170(2)
_cell_measurement_theta_max 54.6
_cell_measurement_theta_min 6.3
_cell_volume 1338.8(5)
_computing_cell_refinement 'X-Area by STOE & Cie GmbH 2010'
_computing_data_collection 'X-Area by STOE & Cie GmbH 2010'
_computing_data_reduction 'X-Area by STOE & Cie GmbH 2010'
_computing_molecular_graphics 'XP Version 5.1 by Bruker AXS 1998'
_computing_publication_material 'CIFTAB (Sheldrick, 2013)'
_computing_structure_refinement 'SHELXL-2013 (Sheldrick, 2013)'
_computing_structure_solution 'SHELXT-2014 (Sheldrick, 2013)'
_diffrn_ambient_temperature 170(2)
_diffrn_detector_area_resol_mean 6.67
_diffrn_measured_fraction_theta_full 0.663
_diffrn_measured_fraction_theta_max 0.987
_diffrn_measurement_device_type 'STOE IPDS2T'
_diffrn_measurement_method \w
_diffrn_radiation_type MoK\a
_diffrn_radiation_wavelength 0.71073
_diffrn_reflns_av_R_equivalents 0.1090
_diffrn_reflns_av_unetI/netI 0.1769
_diffrn_reflns_Laue_measured_fraction_full 0.663
_diffrn_reflns_Laue_measured_fraction_max 0.987
_diffrn_reflns_limit_h_max 8
_diffrn_reflns_limit_h_min -9
_diffrn_reflns_limit_k_max 10
_diffrn_reflns_limit_k_min -10
_diffrn_reflns_limit_l_max 16
_diffrn_reflns_limit_l_min -16
_diffrn_reflns_number 6701
_diffrn_reflns_point_group_measured_fraction_full 0.663
_diffrn_reflns_point_group_measured_fraction_max 0.987
_diffrn_reflns_theta_full 25.242
_diffrn_reflns_theta_max 21.965
_diffrn_reflns_theta_min 3.258
_diffrn_source 'fine-focus sealed tube'
_exptl_absorpt_coefficient_mu 0.171
_exptl_absorpt_correction_type none
_exptl_crystal_colour colourless
_exptl_crystal_density_diffrn 1.269
_exptl_crystal_description block
_exptl_crystal_F_000 552
_exptl_crystal_size_max 0.375
_exptl_crystal_size_mid 0.284
_exptl_crystal_size_min 0.279
_refine_diff_density_max 0.619
_refine_diff_density_min -0.294
_refine_diff_density_rms 0.073
_refine_ls_extinction_method none
_refine_ls_goodness_of_fit_ref 1.020
_refine_ls_hydrogen_treatment constr
_refine_ls_matrix_type full
_refine_ls_number_parameters 320
_refine_ls_number_reflns 3213
_refine_ls_number_restraints 0
_refine_ls_restrained_S_all 1.020
_refine_ls_R_factor_all 0.1596
_refine_ls_R_factor_gt 0.0745
_refine_ls_shift/su_max 0.000
_refine_ls_shift/su_mean 0.000
_refine_ls_structure_factor_coef Fsqd
_refine_ls_weighting_details 'w=1/[\s^2^(Fo^2^)+(0.0846P)^2^] where P=(Fo^2^+2Fc^2^)/3'
_refine_ls_weighting_scheme calc
_refine_ls_wR_factor_gt 0.1785
_refine_ls_wR_factor_ref 0.2073
_reflns_Friedel_coverage 0.000
_reflns_number_gt 1592
_reflns_number_total 3213
_reflns_threshold_expression 'I > 2\s(I)'
_cod_data_source_file jo9b00774_si_002.cif
_cod_data_source_block DM-406
_cod_original_cell_volume 1338.7(5)
_cod_database_code 4034168
_shelx_space_group_comment
;
The symmetry employed for this shelxl refinement is uniquely defined
by the following loop, which should always be used as a source of
symmetry information in preference to the above space-group names.
They are only intended as comments.
;
_shelx_estimated_absorpt_t_min 0.939
_shelx_estimated_absorpt_t_max 0.954
_shelxl_version_number 2013-3

loop_
_space_group_symop_operation_xyz
'x, y, z'
'-x, -y, -z'

loop_
_atom_site_label
_atom_site_type_symbol
_atom_site_fract_x
_atom_site_fract_y
_atom_site_fract_z
_atom_site_U_iso_or_equiv
_atom_site_adp_type
_atom_site_occupancy
_atom_site_site_symmetry_order
_atom_site_calc_flag
_atom_site_refinement_flags_posn
_atom_site_refinement_flags_adp
N1 N 0.6957(6) 0.6571(6) 0.6450(4) 0.0201(14) Uani 1 1 d . .
N2 N 0.4273(6) 0.7030(5) 0.8507(4) 0.0184(14) Uani 1 1 d . .
N3 N 0.6275(6) 0.8320(5) 0.7758(4) 0.0196(14) Uani 1 1 d . .
C1 C 0.9413(9) 0.5259(8) 0.6392(5) 0.035(2) Uani 1 1 d . .
H1A H 0.9477 0.5242 0.5760 0.052 Uiso 1 1 calc R U
H1B H 0.9902 0.4457 0.6720 0.052 Uiso 1 1 calc R U
H1C H 0.9955 0.6058 0.6391 0.052 Uiso 1 1 calc R U
C2 C 0.6882(10) 0.4014(8) 0.6870(6) 0.043(2) Uani 1 1 d . .
H2A H 0.5762 0.4069 0.7109 0.065 Uiso 1 1 calc R U
H2B H 0.7304 0.3227 0.7258 0.065 Uiso 1 1 calc R U
H2C H 0.7058 0.3939 0.6244 0.065 Uiso 1 1 calc R U
C3 C 0.7693(10) 0.5189(8) 0.7869(5) 0.038(2) Uani 1 1 d . .
H3A H 0.8088 0.6028 0.7908 0.057 Uiso 1 1 calc R U
H3B H 0.8356 0.4449 0.8110 0.057 Uiso 1 1 calc R U
H3C H 0.6625 0.5025 0.8229 0.057 Uiso 1 1 calc R U
C4 C 0.7707(8) 0.5291(7) 0.6868(5) 0.0237(18) Uani 1 1 d . .
C5 C 0.7082(9) 0.7093(8) 0.5436(5) 0.0294(19) Uani 1 1 d . .
C6 C 0.8626(9) 0.7871(9) 0.4926(5) 0.037(2) Uani 1 1 d . .
H6A H 0.8834 0.8491 0.5257 0.055 Uiso 1 1 calc R U
H6B H 0.8535 0.8377 0.4305 0.055 Uiso 1 1 calc R U
H6C H 0.9484 0.7237 0.4894 0.055 Uiso 1 1 calc R U
C7 C 0.6907(10) 0.6053(9) 0.4932(5) 0.039(2) Uani 1 1 d . .
H7A H 0.7800 0.5452 0.4945 0.059 Uiso 1 1 calc R U
H7B H 0.6863 0.6514 0.4295 0.059 Uiso 1 1 calc R U
H7C H 0.5946 0.5533 0.5234 0.059 Uiso 1 1 calc R U
C8 C 0.5718(9) 0.8080(7) 0.5381(5) 0.0262(18) Uani 1 1 d . .
H8A H 0.6066 0.8976 0.5366 0.031 Uiso 1 1 calc R U
H8B H 0.5328 0.8162 0.4819 0.031 Uiso 1 1 calc R U
C9 C 0.4444(8) 0.7542(7) 0.6218(5) 0.0231(18) Uani 1 1 d . .
C10 C 0.3325(9) 0.6581(9) 0.6076(5) 0.038(2) Uani 1 1 d . .
H10A H 0.2881 0.7030 0.5544 0.056 Uiso 1 1 calc R U
H10B H 0.2487 0.6312 0.6621 0.056 Uiso 1 1 calc R U
H10C H 0.3893 0.5787 0.5971 0.056 Uiso 1 1 calc R U
C11 C 0.3484(9) 0.8678(8) 0.6483(5) 0.033(2) Uani 1 1 d . .
H11A H 0.4175 0.9326 0.6560 0.050 Uiso 1 1 calc R U
H11B H 0.2734 0.8318 0.7059 0.050 Uiso 1 1 calc R U
H11C H 0.2925 0.9121 0.6001 0.050 Uiso 1 1 calc R U
C12 C 0.5401(8) 0.6743(7) 0.6944(4) 0.0215(18) Uani 1 1 d . .
H12 H 0.4915 0.5832 0.7221 0.026 Uiso 1 1 calc R U
C13 C 0.5330(8) 0.7362(6) 0.7711(5) 0.0174(16) Uani 1 1 d . .
C14 C 0.4571(9) 0.7753(7) 0.9080(5) 0.0248(18) Uani 1 1 d . .
C15 C 0.5822(9) 0.8542(7) 0.8609(5) 0.0254(18) Uani 1 1 d . .
C16 C 0.2983(8) 0.6051(7) 0.8731(5) 0.0262(19) Uani 1 1 d . .
H16 H 0.2988 0.5796 0.8159 0.031 Uiso 1 1 calc R U
C17 C 0.3239(9) 0.4767(7) 0.9451(5) 0.034(2) Uani 1 1 d . .
H17A H 0.4193 0.4338 0.9216 0.052 Uiso 1 1 calc R U
H17B H 0.2351 0.4158 0.9589 0.052 Uiso 1 1 calc R U
H17C H 0.3338 0.4980 1.0009 0.052 Uiso 1 1 calc R U
C18 C 0.1401(9) 0.6650(9) 0.8989(6) 0.043(2) Uani 1 1 d . .
H18A H 0.1228 0.6688 0.9623 0.065 Uiso 1 1 calc R U
H18B H 0.0589 0.6094 0.8928 0.065 Uiso 1 1 calc R U
H18C H 0.1364 0.7557 0.8582 0.065 Uiso 1 1 calc R U
C19 C 0.3626(10) 0.7710(8) 1.0001(5) 0.036(2) Uani 1 1 d . .
H19A H 0.4292 0.7922 1.0372 0.054 Uiso 1 1 calc R U
H19B H 0.3172 0.6813 1.0299 0.054 Uiso 1 1 calc R U
H19C H 0.2791 0.8368 0.9939 0.054 Uiso 1 1 calc R U
C20 C 0.6622(10) 0.9504(8) 0.8930(6) 0.041(2) Uani 1 1 d . .
H20A H 0.6232 1.0409 0.8706 0.061 Uiso 1 1 calc R U
H20B H 0.7747 0.9491 0.8693 0.061 Uiso 1 1 calc R U
H20C H 0.6407 0.9238 0.9600 0.061 Uiso 1 1 calc R U
C21 C 0.7474(8) 0.9093(7) 0.6983(5) 0.0271(18) Uani 1 1 d . .
H21 H 0.7421 0.8771 0.6445 0.032 Uiso 1 1 calc R U
C22 C 0.9111(9) 0.8836(8) 0.7137(6) 0.041(2) Uani 1 1 d . .
H22A H 0.9263 0.9242 0.7608 0.061 Uiso 1 1 calc R U
H22B H 0.9856 0.9231 0.6565 0.061 Uiso 1 1 calc R U
H22C H 0.9279 0.7870 0.7339 0.061 Uiso 1 1 calc R U
C23 C 0.7120(10) 1.0570(8) 0.6720(6) 0.041(2) Uani 1 1 d . .
H23A H 0.5996 1.0692 0.6767 0.061 Uiso 1 1 calc R U
H23B H 0.7667 1.0986 0.6090 0.061 Uiso 1 1 calc R U
H23C H 0.7467 1.0991 0.7133 0.061 Uiso 1 1 calc R U
S1 S 0.2889(3) 0.2221(2) 0.79720(15) 0.0401(7) Uani 1 1 d . .
F1 F 0.0424(10) 0.1910(9) 0.9266(5) 0.133(3) Uani 1 1 d . .
F2 F 0.0004(7) 0.1809(6) 0.7968(6) 0.106(3) Uani 1 1 d . .
F3 F 0.1010(8) 0.0169(6) 0.8791(5) 0.096(2) Uani 1 1 d . .
O1 O 0.3325(9) 0.1657(8) 0.7215(4) 0.076(2) Uani 1 1 d . .
O2 O 0.3755(8) 0.1776(7) 0.8666(4) 0.068(2) Uani 1 1 d . .
O3 O 0.2581(8) 0.3619(6) 0.7725(4) 0.0577(19) Uani 1 1 d . .
C24 C 0.0982(12) 0.1493(10) 0.8515(8) 0.058(3) Uani 1 1 d . .

loop_
_atom_site_aniso_label
_atom_site_aniso_U_11
_atom_site_aniso_U_22
_atom_site_aniso_U_33
_atom_site_aniso_U_23
_atom_site_aniso_U_13
_atom_site_aniso_U_12
N1 0.015(3) 0.021(3) 0.022(3) -0.006(3) 0.002(3) 0.000(3)
N2 0.018(4) 0.014(3) 0.025(3) -0.009(3) -0.003(3) 0.000(3)
N3 0.021(4) 0.021(3) 0.021(3) -0.011(3) -0.006(3) 0.001(3)
C1 0.030(5) 0.034(5) 0.039(5) -0.012(4) -0.005(4) 0.009(4)
C2 0.031(5) 0.033(5) 0.066(6) -0.017(4) -0.006(4) 0.002(4)
C3 0.045(6) 0.037(5) 0.023(4) 0.001(4) -0.001(4) 0.018(4)
C4 0.020(4) 0.018(4) 0.035(4) -0.013(3) -0.002(3) 0.001(3)
C5 0.035(5) 0.033(5) 0.019(4) -0.007(4) -0.002(3) -0.009(4)
C6 0.028(5) 0.051(6) 0.031(5) -0.013(4) -0.001(4) -0.008(4)
C7 0.037(5) 0.052(6) 0.034(5) -0.026(4) 0.000(4) -0.002(4)
C8 0.031(5) 0.023(4) 0.019(4) -0.001(3) 0.001(3) -0.004(4)
C9 0.026(5) 0.022(4) 0.025(4) -0.011(3) -0.009(3) 0.007(3)
C10 0.027(5) 0.056(6) 0.032(5) -0.010(4) -0.011(4) -0.012(4)
C11 0.032(5) 0.035(5) 0.028(4) 0.001(4) -0.009(4) -0.001(4)
C12 0.024(5) 0.024(4) 0.017(4) -0.005(3) -0.004(3) -0.007(3)
C13 0.017(4) 0.006(4) 0.031(4) -0.009(3) -0.005(4) 0.000(3)
C14 0.032(5) 0.023(4) 0.026(4) -0.018(4) -0.009(4) 0.012(4)
C15 0.025(5) 0.025(4) 0.031(5) -0.016(4) -0.008(4) 0.003(4)
C16 0.021(5) 0.034(5) 0.020(4) -0.008(4) 0.002(3) 0.002(4)
C17 0.031(5) 0.029(5) 0.044(5) -0.013(4) -0.004(4) -0.001(4)
C18 0.028(5) 0.054(6) 0.043(5) -0.009(4) -0.004(4) 0.001(4)
C19 0.044(6) 0.043(5) 0.024(4) -0.014(4) -0.006(4) 0.000(4)
C20 0.047(6) 0.039(5) 0.044(5) -0.024(4) -0.010(4) -0.002(4)
C21 0.026(5) 0.022(4) 0.031(4) -0.004(3) -0.003(4) -0.005(4)
C22 0.024(5) 0.035(5) 0.064(6) -0.010(4) -0.015(4) 0.000(4)
C23 0.034(5) 0.030(5) 0.049(5) 0.000(4) -0.003(4) -0.005(4)
S1 0.0342(14) 0.0463(16) 0.0400(14) -0.0099(11) -0.0100(11) -0.0052(11)
F1 0.109(7) 0.157(8) 0.111(6) -0.065(6) 0.065(5) -0.012(6)
F2 0.058(4) 0.069(4) 0.197(8) -0.013(5) -0.074(5) -0.011(3)
F3 0.096(5) 0.040(4) 0.136(6) 0.009(4) -0.031(4) -0.031(3)
O1 0.088(6) 0.102(6) 0.045(4) -0.047(4) -0.001(4) 0.021(5)
O2 0.071(5) 0.079(5) 0.063(4) -0.013(4) -0.046(4) 0.008(4)
O3 0.071(5) 0.025(4) 0.079(5) -0.003(3) -0.030(4) -0.015(3)
C24 0.044(7) 0.045(7) 0.084(8) -0.016(6) -0.012(6) 0.003(5)

loop_
_atom_type_symbol
_atom_type_description
_atom_type_scat_dispersion_real
_atom_type_scat_dispersion_imag
_atom_type_scat_source
C C 0.0033 0.0016 'International Tables Vol C Tables 4.2.6.8 and 6.1.1.4'
H H 0.0000 0.0000 'International Tables Vol C Tables 4.2.6.8 and 6.1.1.4'
N N 0.0061 0.0033 'International Tables Vol C Tables 4.2.6.8 and 6.1.1.4'
O O 0.0106 0.0060 'International Tables Vol C Tables 4.2.6.8 and 6.1.1.4'
F F 0.0171 0.0103 'International Tables Vol C Tables 4.2.6.8 and 6.1.1.4'
S S 0.1246 0.1234 'International Tables Vol C Tables 4.2.6.8 and 6.1.1.4'

loop_
_geom_angle_atom_site_label_1
_geom_angle_atom_site_label_2
_geom_angle_atom_site_label_3
_geom_angle
C12 N1 C4 114.1(5)
C12 N1 C5 111.1(5)
C4 N1 C5 121.7(5)
C13 N2 C14 109.7(6)
C13 N2 C16 124.9(5)
C14 N2 C16 125.4(6)
C13 N3 C15 108.7(6)
C13 N3 C21 125.0(6)
C15 N3 C21 126.1(6)
C4 C1 H1A 109.5
C4 C1 H1B 109.5
H1A C1 H1B 109.5
C4 C1 H1C 109.5
H1A C1 H1C 109.5
H1B C1 H1C 109.5
C4 C2 H2A 109.5
C4 C2 H2B 109.5
H2A C2 H2B 109.5
C4 C2 H2C 109.5
H2A C2 H2C 109.5
H2B C2 H2C 109.5
C4 C3 H3A 109.5
C4 C3 H3B 109.5
H3A C3 H3B 109.5
C4 C3 H3C 109.5
H3A C3 H3C 109.5
H3B C3 H3C 109.5
N1 C4 C1 111.3(6)
N1 C4 C3 109.2(6)
C1 C4 C3 106.5(6)
N1 C4 C2 114.3(6)
C1 C4 C2 108.5(6)
C3 C4 C2 106.6(6)
N1 C5 C7 116.4(6)
N1 C5 C8 101.6(6)
C7 C5 C8 109.8(6)
N1 C5 C6 113.2(6)
C7 C5 C6 106.7(6)
C8 C5 C6 108.9(6)
C5 C6 H6A 109.5
C5 C6 H6B 109.5
H6A C6 H6B 109.5
C5 C6 H6C 109.5
H6A C6 H6C 109.5
H6B C6 H6C 109.5
C5 C7 H7A 109.5
C5 C7 H7B 109.5
H7A C7 H7B 109.5
C5 C7 H7C 109.5
H7A C7 H7C 109.5
H7B C7 H7C 109.5
C9 C8 C5 107.7(6)
C9 C8 H8A 110.2
C5 C8 H8A 110.2
C9 C8 H8B 110.2
C5 C8 H8B 110.2
H8A C8 H8B 108.5
C8 C9 C11 110.7(6)
C8 C9 C10 112.8(6)
C11 C9 C10 107.6(6)
C8 C9 C12 102.0(6)
C11 C9 C12 114.4(6)
C10 C9 C12 109.3(6)
C9 C10 H10A 109.5
C9 C10 H10B 109.5
H10A C10 H10B 109.5
C9 C10 H10C 109.5
H10A C10 H10C 109.5
H10B C10 H10C 109.5
C9 C11 H11A 109.5
C9 C11 H11B 109.5
H11A C11 H11B 109.5
C9 C11 H11C 109.5
H11A C11 H11C 109.5
H11B C11 H11C 109.5
N1 C12 C13 114.9(6)
N1 C12 C9 107.4(5)
C13 C12 C9 112.9(6)
N1 C12 H12 107.0
C13 C12 H12 107.0
C9 C12 H12 107.0
N2 C13 N3 107.0(6)
N2 C13 C12 124.4(6)
N3 C13 C12 128.5(6)
C15 C14 N2 106.3(6)
C15 C14 C19 127.5(6)
N2 C14 C19 126.0(7)
C14 C15 N3 108.2(6)
C14 C15 C20 127.4(7)
N3 C15 C20 124.4(7)
N2 C16 C18 112.5(6)
N2 C16 C17 112.1(6)
C18 C16 C17 112.1(6)
N2 C16 H16 106.5
C18 C16 H16 106.5
C17 C16 H16 106.5
C16 C17 H17A 109.5
C16 C17 H17B 109.5
H17A C17 H17B 109.5
C16 C17 H17C 109.5
H17A C17 H17C 109.5
H17B C17 H17C 109.5
C16 C18 H18A 109.5
C16 C18 H18B 109.5
H18A C18 H18B 109.5
C16 C18 H18C 109.5
H18A C18 H18C 109.5
H18B C18 H18C 109.5
C14 C19 H19A 109.5
C14 C19 H19B 109.5
H19A C19 H19B 109.5
C14 C19 H19C 109.5
H19A C19 H19C 109.5
H19B C19 H19C 109.5
C15 C20 H20A 109.5
C15 C20 H20B 109.5
H20A C20 H20B 109.5
C15 C20 H20C 109.5
H20A C20 H20C 109.5
H20B C20 H20C 109.5
N3 C21 C22 113.3(6)
N3 C21 C23 112.1(6)
C22 C21 C23 111.8(7)
N3 C21 H21 106.4
C22 C21 H21 106.4
C23 C21 H21 106.4
C21 C22 H22A 109.5
C21 C22 H22B 109.5
H22A C22 H22B 109.5
C21 C22 H22C 109.5
H22A C22 H22C 109.5
H22B C22 H22C 109.5
C21 C23 H23A 109.5
C21 C23 H23B 109.5
H23A C23 H23B 109.5
C21 C23 H23C 109.5
H23A C23 H23C 109.5
H23B C23 H23C 109.5
O2 S1 O3 115.3(4)
O2 S1 O1 115.5(5)
O3 S1 O1 114.8(4)
O2 S1 C24 103.6(5)
O3 S1 C24 102.7(4)
O1 S1 C24 102.2(5)
F2 C24 F3 106.4(8)
F2 C24 F1 109.4(10)
F3 C24 F1 106.9(10)
F2 C24 S1 112.3(8)
F3 C24 S1 112.4(7)
F1 C24 S1 109.3(7)

loop_
_geom_bond_atom_site_label_1
_geom_bond_atom_site_label_2
_geom_bond_distance
N1 C12 1.448(9)
N1 C4 1.497(9)
N1 C5 1.500(9)
N2 C13 1.347(9)
N2 C14 1.392(9)
N2 C16 1.482(9)
N3 C13 1.358(8)
N3 C15 1.383(9)
N3 C21 1.484(9)
C1 C4 1.527(11)
C1 H1A 0.9800
C1 H1B 0.9800
C1 H1C 0.9800
C2 C4 1.547(10)
C2 H2A 0.9800
C2 H2B 0.9800
C2 H2C 0.9800
C3 C4 1.532(10)
C3 H3A 0.9800
C3 H3B 0.9800
C3 H3C 0.9800
C5 C7 1.540(11)
C5 C8 1.541(11)
C5 C6 1.554(11)
C6 H6A 0.9800
C6 H6B 0.9800
C6 H6C 0.9800
C7 H7A 0.9800
C7 H7B 0.9800
C7 H7C 0.9800
C8 C9 1.513(10)
C8 H8A 0.9900
C8 H8B 0.9900
C9 C11 1.520(10)
C9 C10 1.531(10)
C9 C12 1.576(9)
C10 H10A 0.9800
C10 H10B 0.9800
C10 H10C 0.9800
C11 H11A 0.9800
C11 H11B 0.9800
C11 H11C 0.9800
C12 C13 1.503(10)
C12 H12 1.0000
C14 C15 1.351(10)
C14 C19 1.486(10)
C15 C20 1.504(10)
C16 C18 1.517(11)
C16 C17 1.524(10)
C16 H16 1.0000
C17 H17A 0.9800
C17 H17B 0.9800
C17 H17C 0.9800
C18 H18A 0.9800
C18 H18B 0.9800
C18 H18C 0.9800
C19 H19A 0.9800
C19 H19B 0.9800
C19 H19C 0.9800
C20 H20A 0.9800
C20 H20B 0.9800
C20 H20C 0.9800
C21 C22 1.509(10)
C21 C23 1.511(10)
C21 H21 1.0000
C22 H22A 0.9800
C22 H22B 0.9800
C22 H22C 0.9800
C23 H23A 0.9800
C23 H23B 0.9800
C23 H23C 0.9800
S1 O2 1.416(6)
S1 O3 1.425(6)
S1 O1 1.436(6)
S1 C24 1.804(11)
F1 C24 1.350(13)
F2 C24 1.306(11)
F3 C24 1.325(11)
